data_4081406
loop_
_publ_author_name
'Wagner, Michael'
'Dietz, Christina'
'Bou\<ska, Marek'
'Dost\'al, Libor'
'Pad\(elkov\'a, Zde\<nka'
'Jambor, Roman'
'Jurkschat, Klaus'

_publ_section_title
;
 Reactivity of Organotin(I) Dimers RSnSnR (R = 2,6-(Me2NCH2)2C6H3,
 4-t-Bu-2,6-{P(O)(O-i-Pr)2}2C6H2) with Diaryl Dichalcogenides, ArEEAr
 (E = S, Se, Te; Ar = Ph, 2-C5H4N): Control of Secondary
 Sn&#x00B7;&#x00B7;&#x00B7;Sn Interactions by Intramolecular
 Coordination and Identity of the Aryl Chalcogenate
;
_journal_issue 17
_journal_name_full Organometallics
_journal_page_first 4973
_journal_paper_doi 10.1021/om400694z
_journal_volume 32
_journal_year 2013
_chemical_formula_moiety 'C18 H24 N2 S Sn'
_chemical_formula_sum 'C18 H24 N2 S Sn'
_chemical_formula_weight 419.14
_chemical_name_systematic
; 
 ? 
;
_space_group_IT_number 2
_symmetry_cell_setting triclinic
_symmetry_space_group_name_Hall '-P 1'
_symmetry_space_group_name_H-M 'P -1'
_atom_sites_solution_hydrogens geom
_atom_sites_solution_primary direct
_atom_sites_solution_secondary difmap
_audit_creation_method SHELXL-97
_cell_angle_alpha 99.091(6)
_cell_angle_beta 103.205(4)
_cell_angle_gamma 95.145(5)
_cell_formula_units_Z 4
_cell_length_a 9.6010(4)
_cell_length_b 10.2130(5)
_cell_length_c 19.8279(10)
_cell_measurement_reflns_used 35235
_cell_measurement_temperature 150(1)
_cell_measurement_theta_max 27.5
_cell_measurement_theta_min 1
_cell_volume 1852.98(16)
_computing_cell_refinement 'COLLECT and DENZO'
_computing_data_collection 'COLLECT (Hooft, 1998) and DENZO (Otwinowski & Minor, 1997)'
_computing_data_reduction 'COLLECT and DENZO'
_computing_molecular_graphics 'PLATON (Spek, 2003)'
_computing_publication_material 'SHELXL-97 (Sheldrick, 2008)'
_computing_structure_refinement 'SHELXL-97 (Sheldrick, 1997)'
_computing_structure_solution 'SIR92 (Altomare et al., 1994)'
_diffrn_ambient_temperature 150(1)
_diffrn_detector_area_resol_mean 9.091
_diffrn_measured_fraction_theta_full 0.988
_diffrn_measured_fraction_theta_max 0.988
_diffrn_measurement_device_type 'Bruker Nonius KappaCCD area detector'
_diffrn_measurement_method '\f and \w scans to fill the Ewald sphere'
_diffrn_radiation_monochromator graphite
_diffrn_radiation_source 'fine-focus sealed tube'
_diffrn_radiation_type MoK\a
_diffrn_radiation_wavelength 0.71073
_diffrn_reflns_av_R_equivalents 0.0515
_diffrn_reflns_av_sigmaI/netI 0.0361
_diffrn_reflns_limit_h_max 12
_diffrn_reflns_limit_h_min -12
_diffrn_reflns_limit_k_max 13
_diffrn_reflns_limit_k_min -13
_diffrn_reflns_limit_l_max 25
_diffrn_reflns_limit_l_min -25
_diffrn_reflns_number 35151
_diffrn_reflns_theta_full 27.30
_diffrn_reflns_theta_max 27.30
_diffrn_reflns_theta_min 2.04
_diffrn_standards_number 0
_exptl_absorpt_coefficient_mu 1.490
_exptl_absorpt_correction_T_max 0.874
_exptl_absorpt_correction_T_min 0.742
_exptl_absorpt_correction_type integration
_exptl_absorpt_process_details
;
Gaussian integration (Coppens, 1970)
;
_exptl_crystal_colour colourless
_exptl_crystal_density_diffrn 1.502
_exptl_crystal_density_method 'not measured'
_exptl_crystal_description block
_exptl_crystal_F_000 848
_exptl_crystal_size_max 0.31
_exptl_crystal_size_mid 0.29
_exptl_crystal_size_min 0.22
_refine_diff_density_max 0.521
_refine_diff_density_min -0.648
_refine_diff_density_rms 0.089
_refine_ls_extinction_method none
_refine_ls_goodness_of_fit_ref 1.101
_refine_ls_hydrogen_treatment constr
_refine_ls_matrix_type full
_refine_ls_number_parameters 397
_refine_ls_number_reflns 8258
_refine_ls_number_restraints 0
_refine_ls_restrained_S_all 1.101
_refine_ls_R_factor_all 0.0458
_refine_ls_R_factor_gt 0.0304
_refine_ls_shift/su_max 0.001
_refine_ls_shift/su_mean 0.000
_refine_ls_structure_factor_coef Fsqd
_refine_ls_weighting_details 'calc w=1/[\s^2^(Fo^2^)+(0.0155P)^2^+2.0648P] where P=(Fo^2^+2Fc^2^)/3'
_refine_ls_weighting_scheme calc
_refine_ls_wR_factor_gt 0.0560
_refine_ls_wR_factor_ref 0.0619
_reflns_number_gt 6763
_reflns_number_total 8258
_reflns_threshold_expression >2sigma(I)
_cod_data_source_file om400694z_si_002.cif
_cod_data_source_block compound1
_cod_depositor_comments
;
The following automatic conversions were performed:

'_symmetry_cell_setting' value 'Triclinic' changed to 'triclinic'
according to /home/saulius/struct/CIF-dictionaries/cif_core.dic
dictionary named 'cif_core.dic' version 2.4.2 from 2011-04-26.

Automatic conversion script
Id: cif_fix_values 1891 2012-01-12 08:04:46Z andrius 
;
_cod_database_code 4081406

loop_
_symmetry_equiv_pos_as_xyz
'x, y, z'
'-x, -y, -z'

loop_
_atom_site_label
_atom_site_type_symbol
_atom_site_fract_x
_atom_site_fract_y
_atom_site_fract_z
_atom_site_U_iso_or_equiv
_atom_site_adp_type
_atom_site_occupancy
_atom_site_symmetry_multiplicity
_atom_site_calc_flag
_atom_site_refinement_flags
Sn1 Sn 0.46852(2) 0.744816(19) 0.071660(10) 0.02271(6) Uani 1 1 d .
Sn2 Sn 0.36914(2) 0.169033(18) 0.426890(9) 0.02046(5) Uani 1 1 d .
S2 S 0.23429(8) 0.05596(7) 0.30540(3) 0.02298(15) Uani 1 1 d .
S1 S 0.42931(8) 0.69473(7) 0.18626(4) 0.02691(16) Uani 1 1 d .
N1 N 0.2986(3) 0.9318(2) 0.06938(12) 0.0236(5) Uani 1 1 d .
C31 C 0.1398(3) -0.0869(3) 0.32319(14) 0.0210(6) Uani 1 1 d .
N2 N 0.7249(3) 0.6997(2) 0.11562(13) 0.0282(6) Uani 1 1 d .
C17 C 0.2192(4) 0.3308(3) 0.17993(17) 0.0430(9) Uani 1 1 d .
H17 H 0.2352 0.2606 0.2042 0.052 Uiso 1 1 d R
C1 C 0.5975(3) 0.9366(3) 0.12459(14) 0.0223(6) Uani 1 1 d .
N4 N 0.5972(3) 0.1087(2) 0.39263(13) 0.0252(5) Uani 1 1 d .
C20 C 0.4087(3) 0.4642(3) 0.40276(14) 0.0243(6) Uani 1 1 d .
N3 N 0.1899(3) 0.3472(2) 0.42341(12) 0.0254(5) Uani 1 1 d .
C21 C 0.4734(3) 0.5753(3) 0.38375(16) 0.0312(7) Uani 1 1 d .
H21 H 0.4387 0.6572 0.3913 0.037 Uiso 1 1 d R
C7 C 0.3946(3) 1.0520(3) 0.06880(15) 0.0250(6) Uani 1 1 d .
H7A H 0.3528 1.1310 0.0843 0.030 Uiso 1 1 d R
H7B H 0.4027 1.0532 0.0210 0.030 Uiso 1 1 d R
C2 C 0.5438(3) 1.0570(3) 0.11667(14) 0.0236(6) Uani 1 1 d .
C8 C 0.2402(3) 0.9524(3) 0.13231(16) 0.0304(7) Uani 1 1 d .
H8A H 0.1826 1.0245 0.1304 0.036 Uiso 1 1 d R
H8B H 0.3185 0.9740 0.1738 0.036 Uiso 1 1 d R
H8C H 0.1816 0.8721 0.1337 0.036 Uiso 1 1 d R
C5 C 0.8241(3) 1.0613(3) 0.19564(15) 0.0300(7) Uani 1 1 d .
H5 H 0.9186 1.0628 0.2213 0.036 Uiso 1 1 d R
C13 C 0.3004(3) 0.5494(3) 0.16041(14) 0.0226(6) Uani 1 1 d .
C36 C 0.1592(3) -0.2143(3) 0.29346(16) 0.0271(6) Uani 1 1 d .
H36 H 0.2261 -0.2247 0.2663 0.033 Uiso 1 1 d R
C25 C 0.2886(3) 0.4736(3) 0.44058(16) 0.0282(7) Uani 1 1 d .
H25A H 0.3301 0.4946 0.4910 0.034 Uiso 1 1 d R
H25B H 0.2350 0.5456 0.4275 0.034 Uiso 1 1 d R
C14 C 0.1717(3) 0.5411(3) 0.10980(17) 0.0301(7) Uani 1 1 d .
H14 H 0.1540 0.6120 0.0862 0.036 Uiso 1 1 d R
C29 C 0.7139(3) 0.1479(3) 0.45737(17) 0.0338(7) Uani 1 1 d .
H29A H 0.8031 0.1259 0.4475 0.041 Uiso 1 1 d R
H29B H 0.6928 0.1008 0.4928 0.041 Uiso 1 1 d R
H29C H 0.7220 0.2425 0.4740 0.041 Uiso 1 1 d R
C34 C -0.0163(3) -0.3118(3) 0.34576(19) 0.0365(8) Uani 1 1 d .
H34 H -0.0687 -0.3870 0.3532 0.044 Uiso 1 1 d R
C16 C 0.0924(4) 0.3243(3) 0.12999(17) 0.0389(8) Uani 1 1 d .
H16 H 0.0228 0.2499 0.1201 0.047 Uiso 1 1 d R
C23 C 0.6407(3) 0.4424(3) 0.34128(16) 0.0310(7) Uani 1 1 d .
H23 H 0.7191 0.4359 0.3213 0.037 Uiso 1 1 d R
C10 C 0.7907(3) 0.8081(3) 0.17669(16) 0.0309(7) Uani 1 1 d .
H10A H 0.8948 0.8177 0.1842 0.037 Uiso 1 1 d R
H10B H 0.7673 0.7843 0.2186 0.037 Uiso 1 1 d R
C24 C 0.5741(3) 0.3295(3) 0.35860(15) 0.0247(6) Uani 1 1 d .
C15 C 0.0690(3) 0.4293(3) 0.09421(18) 0.0357(7) Uani 1 1 d .
H15 H -0.0157 0.4248 0.0595 0.043 Uiso 1 1 d R
C3 C 0.6287(3) 1.1794(3) 0.14890(15) 0.0295(7) Uani 1 1 d .
H3 H 0.5913 1.2594 0.1445 0.035 Uiso 1 1 d R
C12 C 0.7935(4) 0.7107(4) 0.05740(18) 0.0379(8) Uani 1 1 d .
H12A H 0.8938 0.7008 0.0720 0.045 Uiso 1 1 d R
H12B H 0.7842 0.7967 0.0443 0.045 Uiso 1 1 d R
H12C H 0.7470 0.6418 0.0177 0.045 Uiso 1 1 d R
C30 C 0.5931(4) -0.0339(3) 0.36335(19) 0.0361(8) Uani 1 1 d .
H30A H 0.5121 -0.0606 0.3232 0.043 Uiso 1 1 d R
H30B H 0.5837 -0.0866 0.3985 0.043 Uiso 1 1 d R
H30C H 0.6806 -0.0474 0.3491 0.043 Uiso 1 1 d R
C32 C 0.0396(3) -0.0740(3) 0.36441(15) 0.0266(6) Uani 1 1 d .
H32 H 0.0245 0.0107 0.3843 0.032 Uiso 1 1 d R
C9 C 0.1799(3) 0.9019(4) 0.00549(16) 0.0358(8) Uani 1 1 d .
H9A H 0.1166 0.8251 0.0074 0.043 Uiso 1 1 d R
H9B H 0.2182 0.8837 -0.0352 0.043 Uiso 1 1 d R
H9C H 0.1272 0.9772 0.0025 0.043 Uiso 1 1 d R
C6 C 0.7378(3) 0.9399(3) 0.16519(15) 0.0254(6) Uani 1 1 d .
C33 C -0.0366(3) -0.1859(3) 0.37579(18) 0.0343(7) Uani 1 1 d .
H33 H -0.1020 -0.1766 0.4038 0.041 Uiso 1 1 d R
C4 C 0.7682(3) 1.1803(3) 0.18723(15) 0.0318(7) Uani 1 1 d .
H4 H 0.8256 1.2614 0.2077 0.038 Uiso 1 1 d R
C28 C 0.6186(3) 0.1921(3) 0.34080(16) 0.0284(7) Uani 1 1 d .
H28A H 0.5626 0.1484 0.2942 0.034 Uiso 1 1 d R
H28B H 0.7196 0.2017 0.3400 0.034 Uiso 1 1 d R
C18 C 0.3229(4) 0.4415(3) 0.19509(16) 0.0330(7) Uani 1 1 d .
H18 H 0.4089 0.4437 0.2285 0.040 Uiso 1 1 d R
C35 C 0.0806(3) -0.3263(3) 0.30442(18) 0.0346(7) Uani 1 1 d .
H35 H 0.0934 -0.4113 0.2839 0.042 Uiso 1 1 d R
C22 C 0.5891(3) 0.5644(3) 0.35395(17) 0.0341(8) Uani 1 1 d .
H22 H 0.6331 0.6396 0.3422 0.041 Uiso 1 1 d R
C27 C 0.0889(3) 0.3352(3) 0.35442(16) 0.0313(7) Uani 1 1 d .
H27A H 0.0308 0.2495 0.3428 0.038 Uiso 1 1 d R
H27B H 0.1418 0.3434 0.3193 0.038 Uiso 1 1 d R
H27C H 0.0279 0.4046 0.3560 0.038 Uiso 1 1 d R
C11 C 0.7371(4) 0.5678(3) 0.13619(19) 0.0406(8) Uani 1 1 d .
H11A H 0.6942 0.4989 0.0960 0.049 Uiso 1 1 d R
H11B H 0.6878 0.5601 0.1727 0.049 Uiso 1 1 d R
H11C H 0.8370 0.5584 0.1532 0.049 Uiso 1 1 d R
C19 C 0.4596(3) 0.3401(3) 0.39026(14) 0.0221(6) Uani 1 1 d .
C26 C 0.1103(4) 0.3378(4) 0.47737(18) 0.0397(8) Uani 1 1 d .
H26A H 0.0528 0.4098 0.4798 0.048 Uiso 1 1 d R
H26B H 0.1771 0.3435 0.5222 0.048 Uiso 1 1 d R
H26C H 0.0486 0.2539 0.4656 0.048 Uiso 1 1 d R

loop_
_atom_site_aniso_label
_atom_site_aniso_U_11
_atom_site_aniso_U_22
_atom_site_aniso_U_33
_atom_site_aniso_U_23
_atom_site_aniso_U_13
_atom_site_aniso_U_12
Sn1 0.02202(10) 0.02506(11) 0.01951(10) 0.00132(8) 0.00508(8) 0.00011(8)
Sn2 0.02302(10) 0.01986(10) 0.01783(10) 0.00383(7) 0.00475(7) -0.00066(8)
S2 0.0288(4) 0.0211(3) 0.0182(3) 0.0030(3) 0.0069(3) -0.0030(3)
S1 0.0294(4) 0.0271(4) 0.0224(3) 0.0030(3) 0.0064(3) -0.0031(3)
N1 0.0217(12) 0.0311(13) 0.0189(11) 0.0045(10) 0.0068(9) 0.0042(10)
C31 0.0200(14) 0.0209(14) 0.0198(13) 0.0048(11) 0.0013(11) -0.0015(11)
N2 0.0285(13) 0.0269(13) 0.0309(13) 0.0056(11) 0.0092(11) 0.0064(11)
C17 0.069(3) 0.0251(17) 0.0310(17) 0.0066(13) 0.0092(17) -0.0069(17)
C1 0.0212(14) 0.0263(15) 0.0190(13) 0.0051(11) 0.0049(11) -0.0013(12)
N4 0.0245(13) 0.0207(12) 0.0294(13) 0.0027(10) 0.0059(10) 0.0026(10)
C20 0.0254(15) 0.0193(14) 0.0219(14) 0.0014(11) -0.0035(11) -0.0011(12)
N3 0.0232(12) 0.0246(13) 0.0260(13) 0.0000(10) 0.0045(10) 0.0027(10)
C21 0.0336(17) 0.0205(15) 0.0314(16) 0.0054(12) -0.0063(13) -0.0024(13)
C7 0.0279(15) 0.0295(16) 0.0227(14) 0.0109(12) 0.0107(12) 0.0086(13)
C2 0.0254(15) 0.0295(15) 0.0182(13) 0.0063(11) 0.0091(11) 0.0020(12)
C8 0.0332(17) 0.0367(17) 0.0272(16) 0.0079(13) 0.0168(13) 0.0080(14)
C5 0.0220(15) 0.0408(18) 0.0238(15) 0.0041(13) 0.0032(12) -0.0042(13)
C13 0.0265(15) 0.0215(14) 0.0204(13) 0.0009(11) 0.0099(11) 0.0010(12)
C36 0.0261(15) 0.0250(15) 0.0292(15) 0.0041(12) 0.0057(12) 0.0024(12)
C25 0.0297(16) 0.0201(14) 0.0290(16) -0.0032(12) 0.0010(13) 0.0031(13)
C14 0.0273(16) 0.0260(16) 0.0386(18) 0.0079(13) 0.0092(13) 0.0057(13)
C29 0.0278(16) 0.0341(17) 0.0379(18) 0.0075(14) 0.0046(14) 0.0044(14)
C34 0.0266(17) 0.0292(17) 0.057(2) 0.0211(15) 0.0088(15) 0.0006(14)
C16 0.045(2) 0.0345(18) 0.0337(18) -0.0034(14) 0.0167(16) -0.0141(16)
C23 0.0259(16) 0.0363(17) 0.0287(16) 0.0118(13) 0.0032(12) -0.0080(14)
C10 0.0242(15) 0.0357(17) 0.0304(16) 0.0067(13) 0.0009(13) 0.0047(13)
C24 0.0213(14) 0.0261(15) 0.0240(14) 0.0065(12) 0.0013(11) -0.0023(12)
C15 0.0244(16) 0.0385(19) 0.0405(19) -0.0002(14) 0.0070(14) -0.0001(14)
C3 0.0381(18) 0.0248(15) 0.0289(16) 0.0055(12) 0.0150(14) 0.0031(13)
C12 0.0321(18) 0.047(2) 0.0396(19) 0.0071(15) 0.0164(15) 0.0129(16)
C30 0.0338(18) 0.0256(16) 0.050(2) 0.0036(14) 0.0132(15) 0.0082(14)
C32 0.0271(15) 0.0241(15) 0.0311(16) 0.0054(12) 0.0112(13) 0.0049(12)
C9 0.0233(16) 0.051(2) 0.0286(16) 0.0060(15) -0.0003(13) 0.0031(15)
C6 0.0235(15) 0.0301(16) 0.0216(14) 0.0054(12) 0.0039(11) 0.0016(12)
C33 0.0261(16) 0.0378(18) 0.0469(19) 0.0199(15) 0.0156(14) 0.0063(14)
C4 0.0353(17) 0.0303(17) 0.0255(15) -0.0021(12) 0.0085(13) -0.0087(14)
C28 0.0242(15) 0.0312(16) 0.0303(16) 0.0041(12) 0.0100(12) 0.0002(13)
C18 0.0453(19) 0.0250(15) 0.0241(15) 0.0024(12) 0.0013(14) 0.0022(14)
C35 0.0333(18) 0.0194(15) 0.050(2) 0.0059(14) 0.0079(15) 0.0045(13)
C22 0.0342(18) 0.0258(16) 0.0359(17) 0.0146(13) -0.0046(14) -0.0112(14)
C27 0.0244(16) 0.0268(16) 0.0369(17) 0.0015(13) -0.0021(13) 0.0061(13)
C11 0.043(2) 0.0347(18) 0.048(2) 0.0116(15) 0.0117(16) 0.0136(16)
C19 0.0215(14) 0.0190(13) 0.0216(14) 0.0032(11) -0.0004(11) -0.0037(11)
C26 0.041(2) 0.041(2) 0.0400(19) -0.0031(15) 0.0229(16) 0.0073(16)

loop_
_atom_type_symbol
_atom_type_description
_atom_type_scat_dispersion_real
_atom_type_scat_dispersion_imag
_atom_type_scat_source
C C 0.0033 0.0016 'International Tables Vol C Tables 4.2.6.8 and 6.1.1.4'
H H 0.0000 0.0000 'International Tables Vol C Tables 4.2.6.8 and 6.1.1.4'
N N 0.0061 0.0033 'International Tables Vol C Tables 4.2.6.8 and 6.1.1.4'
S S 0.1246 0.1234 'International Tables Vol C Tables 4.2.6.8 and 6.1.1.4'
Sn Sn -0.6537 1.4246 'International Tables Vol C Tables 4.2.6.8 and 6.1.1.4'

loop_
_exptl_crystal_face_index_h
_exptl_crystal_face_index_k
_exptl_crystal_face_index_l
_exptl_crystal_face_perp_dist
0 0 -1 0.056
0 0 1 0.144
0 1 0 0.096
0 -1 0 0.154
1 -1 0 0.083
-1 0 1 0.041
1 0 -1 0.143
0 -1 1 0.151

loop_
_geom_angle_atom_site_label_1
_geom_angle_atom_site_label_2
_geom_angle_atom_site_label_3
_geom_angle
C1 Sn1 S1 91.37(7)
C1 Sn1 N2 72.64(9)
S1 Sn1 N2 86.20(6)
C19 Sn2 S2 93.20(7)
C19 Sn2 N4 72.74(9)
S2 Sn2 N4 87.16(6)
C31 S2 Sn2 101.20(9)
C13 S1 Sn1 103.58(9)
C9 N1 C7 110.4(2)
C9 N1 C8 109.8(2)
C7 N1 C8 109.8(2)
C36 C31 C32 118.7(3)
C36 C31 S2 120.2(2)
C32 C31 S2 121.1(2)
C12 N2 C11 110.3(3)
C12 N2 C10 110.6(2)
C11 N2 C10 110.5(2)
C12 N2 Sn1 105.37(19)
C11 N2 Sn1 114.21(19)
C10 N2 Sn1 105.66(17)
C16 C17 C18 120.6(3)
C16 C17 H17 119.8
C18 C17 H17 119.6
C2 C1 C6 118.8(3)
C2 C1 Sn1 121.0(2)
C6 C1 Sn1 120.1(2)
C29 N4 C28 110.2(2)
C29 N4 C30 109.8(2)
C28 N4 C30 110.6(2)
C29 N4 Sn2 105.82(18)
C28 N4 Sn2 105.61(17)
C30 N4 Sn2 114.68(18)
C21 C20 C19 119.9(3)
C21 C20 C25 121.9(3)
C19 C20 C25 118.1(3)
C26 N3 C27 110.0(3)
C26 N3 C25 111.0(2)
C27 N3 C25 110.7(2)
C22 C21 C20 120.0(3)
C22 C21 H21 120.0
C20 C21 H21 119.9
N1 C7 C2 111.8(2)
N1 C7 H7A 109.3
C2 C7 H7A 109.1
N1 C7 H7B 109.3
C2 C7 H7B 109.4
H7A C7 H7B 107.9
C1 C2 C3 120.7(3)
C1 C2 C7 118.3(2)
C3 C2 C7 121.0(3)
N1 C8 H8A 109.6
N1 C8 H8B 109.4
H8A C8 H8B 109.5
N1 C8 H8C 109.5
H8A C8 H8C 109.5
H8B C8 H8C 109.5
C4 C5 C6 119.5(3)
C4 C5 H5 120.2
C6 C5 H5 120.3
C14 C13 C18 117.9(3)
C14 C13 S1 122.6(2)
C18 C13 S1 119.4(2)
C35 C36 C31 120.5(3)
C35 C36 H36 119.8
C31 C36 H36 119.7
N3 C25 C20 111.5(2)
N3 C25 H25A 109.1
C20 C25 H25A 109.3
N3 C25 H25B 109.6
C20 C25 H25B 109.4
H25A C25 H25B 107.9
C15 C14 C13 121.1(3)
C15 C14 H14 119.5
C13 C14 H14 119.4
N4 C29 H29A 109.3
N4 C29 H29B 109.5
H29A C29 H29B 109.5
N4 C29 H29C 109.6
H29A C29 H29C 109.5
H29B C29 H29C 109.5
C35 C34 C33 120.1(3)
C35 C34 H34 120.0
C33 C34 H34 119.9
C17 C16 C15 119.5(3)
C17 C16 H16 120.3
C15 C16 H16 120.2
C22 C23 C24 119.7(3)
C22 C23 H23 120.1
C24 C23 H23 120.2
N2 C10 C6 111.6(2)
N2 C10 H10A 109.2
C6 C10 H10A 109.3
N2 C10 H10B 109.3
C6 C10 H10B 109.4
H10A C10 H10B 108.0
C19 C24 C23 120.1(3)
C19 C24 C28 118.1(2)
C23 C24 C28 121.7(3)
C16 C15 C14 120.2(3)
C16 C15 H15 120.0
C14 C15 H15 119.8
C4 C3 C2 119.5(3)
C4 C3 H3 120.3
C2 C3 H3 120.3
N2 C12 H12A 109.6
N2 C12 H12B 109.5
H12A C12 H12B 109.5
N2 C12 H12C 109.4
H12A C12 H12C 109.5
H12B C12 H12C 109.5
N4 C30 H30A 109.4
N4 C30 H30B 109.6
H30A C30 H30B 109.5
N4 C30 H30C 109.4
H30A C30 H30C 109.5
H30B C30 H30C 109.5
C33 C32 C31 120.4(3)
C33 C32 H32 119.8
C31 C32 H32 119.7
N1 C9 H9A 109.3
N1 C9 H9B 109.5
H9A C9 H9B 109.5
N1 C9 H9C 109.6
H9A C9 H9C 109.5
H9B C9 H9C 109.5
C5 C6 C1 120.7(3)
C5 C6 C10 121.4(3)
C1 C6 C10 117.9(3)
C32 C33 C34 120.2(3)
C32 C33 H33 120.0
C34 C33 H33 119.8
C3 C4 C5 120.8(3)
C3 C4 H4 119.6
C5 C4 H4 119.6
N4 C28 C24 111.4(2)
N4 C28 H28A 109.5
C24 C28 H28A 109.5
N4 C28 H28B 109.2
C24 C28 H28B 109.2
H28A C28 H28B 108.0
C17 C18 C13 120.9(3)
C17 C18 H18 119.5
C13 C18 H18 119.7
C34 C35 C36 120.1(3)
C34 C35 H35 119.9
C36 C35 H35 120.0
C21 C22 C23 120.7(3)
C21 C22 H22 119.6
C23 C22 H22 119.7
N3 C27 H27A 109.2
N3 C27 H27B 109.6
H27A C27 H27B 109.5
N3 C27 H27C 109.6
H27A C27 H27C 109.5
H27B C27 H27C 109.5
N2 C11 H11A 109.3
N2 C11 H11B 109.6
H11A C11 H11B 109.5
N2 C11 H11C 109.6
H11A C11 H11C 109.5
H11B C11 H11C 109.5
C24 C19 C20 119.6(3)
C24 C19 Sn2 120.3(2)
C20 C19 Sn2 120.0(2)
N3 C26 H26A 109.5
N3 C26 H26B 109.4
H26A C26 H26B 109.5
N3 C26 H26C 109.4
H26A C26 H26C 109.5
H26B C26 H26C 109.5

loop_
_geom_bond_atom_site_label_1
_geom_bond_atom_site_label_2
_geom_bond_distance
Sn1 C1 2.189(3)
Sn1 S1 2.5081(7)
Sn1 N2 2.526(3)
Sn2 C19 2.180(3)
Sn2 S2 2.4980(7)
Sn2 N4 2.535(2)
S2 C31 1.774(3)
S1 C13 1.772(3)
N1 C9 1.467(4)
N1 C7 1.471(4)
N1 C8 1.475(3)
C31 C36 1.388(4)
C31 C32 1.399(4)
N2 C12 1.467(4)
N2 C11 1.475(4)
N2 C10 1.481(4)
C17 C16 1.372(5)
C17 C18 1.384(5)
C17 H17 0.9301
C1 C2 1.393(4)
C1 C6 1.397(4)
N4 C29 1.471(4)
N4 C28 1.472(4)
N4 C30 1.474(4)
C20 C21 1.390(4)
C20 C19 1.405(4)
C20 C25 1.514(4)
N3 C26 1.460(4)
N3 C27 1.465(4)
N3 C25 1.475(4)
C21 C22 1.378(5)
C21 H21 0.9300
C7 C2 1.518(4)
C7 H7A 0.9700
C7 H7B 0.9701
C2 C3 1.401(4)
C8 H8A 0.9600
C8 H8B 0.9600
C8 H8C 0.9599
C5 C4 1.390(5)
C5 C6 1.393(4)
C5 H5 0.9301
C13 C14 1.389(4)
C13 C18 1.395(4)
C36 C35 1.387(4)
C36 H36 0.9299
C25 H25A 0.9700
C25 H25B 0.9701
C14 C15 1.385(4)
C14 H14 0.9300
C29 H29A 0.9600
C29 H29B 0.9599
C29 H29C 0.9600
C34 C35 1.376(5)
C34 C33 1.379(5)
C34 H34 0.9300
C16 C15 1.384(5)
C16 H16 0.9300
C23 C22 1.390(5)
C23 C24 1.396(4)
C23 H23 0.9300
C10 C6 1.512(4)
C10 H10A 0.9701
C10 H10B 0.9700
C24 C19 1.388(4)
C24 C28 1.515(4)
C15 H15 0.9300
C3 C4 1.380(4)
C3 H3 0.9300
C12 H12A 0.9601
C12 H12B 0.9599
C12 H12C 0.9600
C30 H30A 0.9600
C30 H30B 0.9601
C30 H30C 0.9601
C32 C33 1.379(4)
C32 H32 0.9301
C9 H9A 0.9600
C9 H9B 0.9600
C9 H9C 0.9601
C33 H33 0.9300
C4 H4 0.9300
C28 H28A 0.9699
C28 H28B 0.9700
C18 H18 0.9300
C35 H35 0.9300
C22 H22 0.9300
C27 H27A 0.9599
C27 H27B 0.9600
C27 H27C 0.9600
C11 H11A 0.9600
C11 H11B 0.9601
C11 H11C 0.9600
C26 H26A 0.9600
C26 H26B 0.9599
C26 H26C 0.9600
